data_7237109
loop_
_publ_author_name
'Srinivas, Katam'
'Prabusankar, Ganesan'

_publ_section_title
;
 Role of C, S, Se and P donor ligands in copper(i) mediated C--N and C--Si
 bond formation reactions
;
_journal_issue 56
_journal_name_full 'RSC Advances'
_journal_page_first 32269
_journal_paper_doi 10.1039/C8RA06057F
_journal_volume 8
_journal_year 2018
_chemical_formula_moiety 'C5 H7 Cu I N2 Se'
_chemical_formula_sum 'C5 H7 Cu I N2 Se'
_chemical_formula_weight 364.53
_space_group_crystal_system monoclinic
_space_group_IT_number 14
_space_group_name_Hall '-P 2ybc'
_space_group_name_H-M_alt 'P 1 21/c 1'
_symmetry_Int_Tables_number 14
_atom_sites_solution_primary direct
_audit_creation_date 2017-09-02
_audit_creation_method
;
Olex2 1.2
(compiled 2016.02.19 svn.r3266 for OlexSys, GUI svn.r5155)
;
_audit_update_record
;
2018-07-11 deposited with the CCDC.
2018-09-03 downloaded from the CCDC.
;
_cell_angle_alpha 90
_cell_angle_beta 103.735(4)
_cell_angle_gamma 90
_cell_formula_units_Z 4
_cell_length_a 9.8486(4)
_cell_length_b 10.7720(3)
_cell_length_c 8.0970(3)
_cell_measurement_reflns_used 1386
_cell_measurement_temperature 298
_cell_measurement_theta_max 27.6671
_cell_measurement_theta_min 3.2005
_cell_volume 834.44(5)
_computing_cell_refinement
;
CrysAlisPro, Agilent Technologies,
Version 1.171.35.19 (release 27-10-2011 CrysAlis171 .NET)
(compiled Oct 27 2011,15:02:11)
;
_computing_data_collection
;
CrysAlisPro, Agilent Technologies,
Version 1.171.35.19 (release 27-10-2011 CrysAlis171 .NET)
(compiled Oct 27 2011,15:02:11)
;
_computing_data_reduction
;
CrysAlisPro, Agilent Technologies,
Version 1.171.35.19 (release 27-10-2011 CrysAlis171 .NET)
(compiled Oct 27 2011,15:02:11)
;
_computing_molecular_graphics 'Olex2 (Dolomanov et al., 2009)'
_computing_publication_material 'Olex2 (Dolomanov et al., 2009)'
_computing_structure_refinement 'olex2.refine (Bourhis et al., 2015)'
_computing_structure_solution 'SIR2004 (Burla et al., 2007)'
_diffrn_ambient_temperature 298
_diffrn_detector_area_resol_mean 16.1293
_diffrn_measured_fraction_theta_full 1.0000
_diffrn_measured_fraction_theta_max 1.0000
_diffrn_measurement_details
;
#__ type_ start__ end____ width___ exp.time_
  1 omega   59.00   93.00   1.0000    3.4800
omega____ theta____ kappa____ phi______ frames
    -        0.8594  178.0000 -180.0000 34

#__ type_ start__ end____ width___ exp.time_
  2 omega -125.00  -60.00   1.0000   13.9100
omega____ theta____ kappa____ phi______ frames
    -      -28.9763  178.0000 -150.0000 65

#__ type_ start__ end____ width___ exp.time_
  3 omega   50.00  123.00   1.0000   13.9100
omega____ theta____ kappa____ phi______ frames
    -       30.6951  178.0000 -120.0000 73

#__ type_ start__ end____ width___ exp.time_
  4 omega  -41.00   96.00   1.0000   13.9100
omega____ theta____ kappa____ phi______ frames
    -       30.6951  -19.0000 -180.0000 137
;
_diffrn_measurement_device_type 'SuperNova, Dual, Cu at zero, Eos'
_diffrn_measurement_method '\w scans'
_diffrn_orient_matrix_UB_11 0.0571700000
_diffrn_orient_matrix_UB_12 0.0416514000
_diffrn_orient_matrix_UB_13 0.0092509000
_diffrn_orient_matrix_UB_21 -0.0302755000
_diffrn_orient_matrix_UB_22 0.0387722000
_diffrn_orient_matrix_UB_23 0.0522307000
_diffrn_orient_matrix_UB_31 0.0364440000
_diffrn_orient_matrix_UB_32 -0.0331933000
_diffrn_orient_matrix_UB_33 0.0727593000
_diffrn_radiation_monochromator mirror
_diffrn_radiation_type 'Mo K\a'
_diffrn_radiation_wavelength 0.71073
_diffrn_reflns_av_R_equivalents 0.0326
_diffrn_reflns_av_unetI/netI 0.0537
_diffrn_reflns_limit_h_max 12
_diffrn_reflns_limit_h_min -9
_diffrn_reflns_limit_k_max 6
_diffrn_reflns_limit_k_min -14
_diffrn_reflns_limit_l_max 10
_diffrn_reflns_limit_l_min -8
_diffrn_reflns_number 3108
_diffrn_reflns_theta_full 27.7277
_diffrn_reflns_theta_max 27.73
_diffrn_reflns_theta_min 3.21
_diffrn_source 'SuperNova (Mo) X-ray Source'
_exptl_absorpt_coefficient_mu 10.604
_exptl_absorpt_correction_T_max 1.00000
_exptl_absorpt_correction_T_min 0.80916
_exptl_absorpt_correction_type multi-scan
_exptl_absorpt_process_details
;
CrysAlisPro, Agilent Technologies,
Version 1.171.35.19 (release 27-10-2011 CrysAlis171 .NET)
(compiled Oct 27 2011,15:02:11)
Empirical absorption correction using spherical harmonics,
 implemented in SCALE3 ABSPACK scaling algorithm.
;
_exptl_crystal_colour colourless
_exptl_crystal_colour_primary colourless
_exptl_crystal_density_diffrn 2.9015
_exptl_crystal_density_method 'not measured'
_exptl_crystal_description block
_exptl_crystal_F_000 667.7095
_exptl_crystal_size_max 0.2
_exptl_crystal_size_mid 0.18
_exptl_crystal_size_min 0.16
_refine_diff_density_max 2.2718
_refine_diff_density_min -1.6529
_refine_diff_density_rms 0.3318
_refine_ls_d_res_high 0.7638
_refine_ls_d_res_low 6.3523
_refine_ls_goodness_of_fit_ref 1.0069
_refine_ls_hydrogen_treatment constr
_refine_ls_matrix_type full
_refine_ls_number_constraints 11
_refine_ls_number_parameters 91
_refine_ls_number_reflns 1813
_refine_ls_number_restraints 0
_refine_ls_restrained_S_all 1.0069
_refine_ls_R_factor_all 0.0572
_refine_ls_R_factor_gt 0.0443
_refine_ls_shift/su_max 0.0000
_refine_ls_shift/su_mean 0.0000
_refine_ls_structure_factor_coef Fsqd
_refine_ls_weighting_details 'w=1/[\s^2^(Fo^2^)+(0.0829P)^2^] where P=(Fo^2^+2Fc^2^)/3'
_refine_ls_weighting_scheme calc
_refine_ls_wR_factor_gt 0.1237
_refine_ls_wR_factor_ref 0.1395
_reflns_Friedel_coverage 0.0
_reflns_limit_h_max 12
_reflns_limit_h_min -12
_reflns_limit_k_max 14
_reflns_limit_k_min 0
_reflns_limit_l_max 10
_reflns_limit_l_min 0
_reflns_number_gt 1490
_reflns_number_total 1813
_reflns_threshold_expression I>=2u(I)
_cod_data_source_file c8ra06057f2.cif
_cod_data_source_block 13
_cod_database_code 7237109
_chemical_oxdiff_formula 'C21 H24 N2 Se Cu I P'
_reflns_odcompleteness_completeness 99.67
_reflns_odcompleteness_iscentric 1
_reflns_odcompleteness_theta 26.32
_olex2_refinement_description
;
1. Fixed Uiso
 At 1.2 times of:
  All C(H) groups, All C(H,H) groups
 At 1.5 times of:
  All C(H,H,H) groups
2.a Secondary CH2 refined with riding coordinates:
 C5(H5a,H5b)
2.b Aromatic/amide H refined with riding coordinates:
 C3(H3), C2(H2)
2.c Idealised Me refined as rotating group:
 C4(H4a,H4b,H4c)
;
_olex2_submission_special_instructions 'No special instructions were received'

loop_
_space_group_symop_id
_space_group_symop_operation_xyz
1 x,y,z
2 -x,y+1/2,-z+1/2
3 -x,-y,-z
4 x,-y-1/2,z-1/2

loop_
_atom_site_label
_atom_site_type_symbol
_atom_site_fract_x
_atom_site_fract_y
_atom_site_fract_z
_atom_site_U_iso_or_equiv
_atom_site_adp_type
_atom_site_occupancy
_atom_site_refinement_flags_posn
I1 I 0.20581(6) 1.08953(4) 0.56385(6) 0.0338(2) Uani 1.000000 .
Se1 Se 0.13955(9) 0.74258(7) 0.31149(9) 0.0315(3) Uani 1.000000 .
Cu1 Cu 0.06886(12) 0.87594(10) 0.53809(14) 0.0424(3) Uani 1.000000 .
N1 N 0.1899(6) 0.5166(6) 0.5099(7) 0.0264(13) Uani 1.000000 .
N2 N 0.3711(7) 0.6351(6) 0.5501(7) 0.0267(13) Uani 1.000000 .
C1 C 0.2382(8) 0.6255(6) 0.4639(8) 0.0225(14) Uani 1.000000 .
C5 C 0.0476(8) 0.4715(7) 0.4480(9) 0.0287(17) Uani 1.000000 .
H5a H 0.0138(8) 0.4934(7) 0.3292(9) 0.034(2) Uiso 1.000000 R
H5b H 0.0463(8) 0.3817(7) 0.4573(9) 0.034(2) Uiso 1.000000 R
C3 C 0.2929(10) 0.4580(8) 0.6272(10) 0.0362(19) Uani 1.000000 .
H3 H 0.2859(10) 0.3817(8) 0.6783(10) 0.043(2) Uiso 1.000000 R
C2 C 0.4072(9) 0.5323(8) 0.6547(10) 0.039(2) Uani 1.000000 .
H2 H 0.4931(9) 0.5174(8) 0.7293(10) 0.047(2) Uiso 1.000000 R
C4 C 0.4614(10) 0.7428(9) 0.5473(12) 0.044(2) Uani 1.000000 .
H4a H 0.432(4) 0.810(2) 0.607(7) 0.066(3) Uiso 1.000000 GR
H4b H 0.5563(13) 0.7216(19) 0.601(7) 0.066(3) Uiso 1.000000 GR
H4c H 0.455(5) 0.767(4) 0.4317(12) 0.066(3) Uiso 1.000000 GR

loop_
_atom_site_aniso_label
_atom_site_aniso_U_11
_atom_site_aniso_U_22
_atom_site_aniso_U_33
_atom_site_aniso_U_12
_atom_site_aniso_U_13
_atom_site_aniso_U_23
I1 0.0273(3) 0.0305(3) 0.0419(4) -0.0034(2) 0.0048(2) 0.0008(2)
Se1 0.0407(5) 0.0245(4) 0.0266(4) 0.0040(3) 0.0025(3) 0.0008(3)
Cu1 0.0418(7) 0.0385(6) 0.0432(6) -0.0016(5) 0.0028(5) 0.0021(5)
N1 0.019(3) 0.029(3) 0.031(3) -0.008(3) 0.006(2) -0.004(3)
N2 0.023(3) 0.027(3) 0.028(3) -0.003(3) 0.004(3) -0.000(2)
C1 0.024(4) 0.019(3) 0.023(3) -0.003(3) 0.004(3) 0.001(3)
C5 0.029(4) 0.030(4) 0.028(4) -0.016(3) 0.006(3) -0.006(3)
C3 0.041(5) 0.034(4) 0.031(4) 0.003(4) 0.005(4) 0.010(3)
C2 0.029(4) 0.045(5) 0.039(5) 0.006(4) -0.000(4) 0.003(4)
C4 0.030(5) 0.046(5) 0.054(6) -0.017(4) 0.007(4) -0.006(4)

loop_
_atom_type_symbol
_atom_type_scat_dispersion_real
_atom_type_scat_dispersion_imag
_atom_type_scat_Cromer_Mann_a1
_atom_type_scat_Cromer_Mann_a2
_atom_type_scat_Cromer_Mann_a3
_atom_type_scat_Cromer_Mann_a4
_atom_type_scat_Cromer_Mann_b1
_atom_type_scat_Cromer_Mann_b2
_atom_type_scat_Cromer_Mann_b3
_atom_type_scat_Cromer_Mann_b4
_atom_type_scat_Cromer_Mann_c
_atom_type_scat_source
_atom_type_scat_dispersion_source
C 0.00347 0.00161 2.31000 1.02000 1.58860 0.86500 20.84390 10.20750 0.56870 51.65120 0.215599998832 'International Tables Volume C Table 6.1.1.4 (pp. 500-502)' 'Henke, Gullikson and Davis, At. Data and Nucl. Data Tables, 1993, 54, 2'
I -0.41187 1.83264 20.14720 18.99490 7.51380 2.27350 4.34700 0.38140 27.76600 66.87760 4.07119989395 'International Tables Volume C Table 6.1.1.4 (pp. 500-502)' 'Henke, Gullikson and Davis, At. Data and Nucl. Data Tables, 1993, 54, 2'
H 0.00000 0.00000 0.49300 0.32291 0.14019 0.04081 10.51090 26.12570 3.14236 57.79970 0.0030380000826 'International Tables Volume C Table 6.1.1.4 (pp. 500-502)' 'Henke, Gullikson and Davis, At. Data and Nucl. Data Tables, 1993, 54, 2'
N 0.00653 0.00323 12.21260 3.13220 2.01250 1.16630 0.00570 9.89330 28.99750 0.58260 -11.5290002823 'International Tables Volume C Table 6.1.1.4 (pp. 500-502)' 'Henke, Gullikson and Davis, At. Data and Nucl. Data Tables, 1993, 54, 2'
Cu 0.34125 1.28947 13.33800 7.16760 5.61580 1.67350 3.58280 0.24700 11.39660 64.81260 1.19099998474 'International Tables Volume C Table 6.1.1.4 (pp. 500-502)' 'Henke, Gullikson and Davis, At. Data and Nucl. Data Tables, 1993, 54, 2'
Se -0.08110 2.30834 17.00060 5.81960 3.97310 4.35430 2.40980 0.27260 15.23720 43.81630 2.84089994431 'International Tables Volume C Table 6.1.1.4 (pp. 500-502)' 'Henke, Gullikson and Davis, At. Data and Nucl. Data Tables, 1993, 54, 2'

loop_
_geom_angle_atom_site_label_1
_geom_angle_atom_site_label_2
_geom_angle_atom_site_label_3
_geom_angle
_geom_angle_site_symmetry_1
_geom_angle_site_symmetry_3
C1 Se1 Cu1 103.4(2) . 4_575
C1 Se1 Cu1 95.3(2) . .
Se1 Cu1 I1 108.93(5) . .
Se1 Cu1 I1 113.20(5) 4_576 3_576
Se1 Cu1 I1 106.64(4) . 3_576
Se1 Cu1 I1 110.07(4) 4_576 .
Cu1 Cu1 I1 55.84(4) 3_576 .
Cu1 Cu1 I1 55.51(4) 3_576 3_576
Cu1 Cu1 Se1 130.82(7) 3_576 4_576
Cu1 Cu1 Se1 122.79(6) 3_576 .
C5 N1 C1 124.6(6) . .
C3 N1 C1 109.9(6) . .
C3 N1 C5 125.4(6) . .
C2 N2 C1 109.6(7) . .
C4 N2 C1 125.2(7) . .
C4 N2 C2 124.9(7) . .
N1 C1 Se1 127.3(5) . .
N2 C1 Se1 125.9(5) . .
N2 C1 N1 106.8(6) . .
C5 C5 N1 110.0(7) 3_566 .
H5a C5 N1 109.7(4) . .
H5b C5 N1 109.7(4) . .
H5b C5 H5a 108.2 . .
H3 C3 N1 126.5(4) . .
C2 C3 N1 106.9(7) . .
C2 C3 H3 126.5(5) . .
C3 C2 N2 106.8(7) . .
H2 C2 N2 126.6(4) . .
H2 C2 C3 126.6(5) . .
H4a C4 N2 109.5 . .
H4b C4 N2 109.5 . .
H4b C4 H4a 109.5 . .
H4c C4 N2 109.5 . .
H4c C4 H4a 109.5 . .
H4c C4 H4b 109.5 . .

loop_
_geom_bond_atom_site_label_1
_geom_bond_atom_site_label_2
_geom_bond_distance
_geom_bond_site_symmetry_2
I1 Cu1 2.6501(12) .
I1 Cu1 2.6603(13) 3_576
Se1 Cu1 2.5067(13) 4_575
Se1 Cu1 2.5537(14) .
Se1 C1 1.867(7) .
Cu1 Cu1 2.994(2) 3_576
N1 C1 1.352(9) .
N1 C5 1.455(9) .
N1 C3 1.368(10) .
N2 C1 1.333(9) .
N2 C2 1.388(10) .
N2 C4 1.466(10) .
C5 C5 1.530(15) 3_566
C5 H5a 0.9700 .
C5 H5b 0.9700 .
C3 H3 0.9300 .
C3 C2 1.356(12) .
C2 H2 0.9300 .
C4 H4a 0.9600 .
C4 H4b 0.9600 .
C4 H4c 0.9600 .
